data_2212485
loop_
_publ_author_name
'Samas, Brian'
'Groendyke, Todd'
'Blackburn, Anthony C'
'Godrej, Delara B'

_publ_section_title
;
 2-Hydroxy-5,5-dimethyl-4-phenyl-1,3,2-dioxaphosphorinan-2-one
 monohydrate
;
_journal_coeditor_code BT2265
_journal_issue 3
_journal_name_full 'Acta Crystallographica Section E'
_journal_page_first o1276
_journal_page_last o1278
_journal_paper_doi 10.1107/S1600536807006496
_journal_volume 63
_journal_year 2007
_chemical_formula_iupac 'C11 H15 O4 P, H2 O'
_chemical_formula_moiety 'C11 H15 O4 P, H2 O'
_chemical_formula_sum 'C11 H17 O5 P'
_chemical_formula_weight 260.22
_chemical_melting_point 86.5
_chemical_name_common '(S)-phencyphos monohydrate'
_chemical_name_systematic
;
2-Hydroxy-5,5-dimethyl-4-phenyl-1,3,2-dioxaphosphorinan-2-one monohydrate
;
_space_group_IT_number 19
_symmetry_cell_setting orthorhombic
_symmetry_space_group_name_Hall 'P 2ac 2ab'
_symmetry_space_group_name_H-M 'P 21 21 21'
_atom_sites_solution_hydrogens geom
_atom_sites_solution_primary direct
_atom_sites_solution_secondary difmap
_audit_creation_method SHELXL-97
_cell_angle_alpha 90.00
_cell_angle_beta 90.00
_cell_angle_gamma 90.00
_cell_formula_units_Z 4
_cell_length_a 6.017(2)
_cell_length_b 8.219(3)
_cell_length_c 25.475(10)
_cell_measurement_reflns_used 983
_cell_measurement_temperature 173(2)
_cell_measurement_theta_max 27.32
_cell_measurement_theta_min 2.60
_cell_volume 1259.8(8)
_computing_cell_refinement 'SAINT (Bruker, 2003)'
_computing_data_collection 'SMART (Bruker, 2003)'
_computing_data_reduction SAINT
_computing_molecular_graphics 'MERCURY (Bruno <i>et al.</i>,  2002)'
_computing_publication_material SHELXL97
_computing_structure_refinement 'SHELXL97 (Sheldrick, 1997)'
_computing_structure_solution 'SHELXS97 (Sheldrick, 1997)'
_diffrn_ambient_temperature 173(2)
_diffrn_measured_fraction_theta_full 0.985
_diffrn_measured_fraction_theta_max 0.985
_diffrn_measurement_device_type 'Bruker SMART CCD area-detector'
_diffrn_measurement_method '\f and \w'
_diffrn_radiation_monochromator graphite
_diffrn_radiation_source 'fine-focus sealed tube'
_diffrn_radiation_type MoK\a
_diffrn_radiation_wavelength 0.71073
_diffrn_reflns_av_R_equivalents 0.0304
_diffrn_reflns_av_sigmaI/netI 0.0193
_diffrn_reflns_limit_h_max 7
_diffrn_reflns_limit_h_min -7
_diffrn_reflns_limit_k_max 10
_diffrn_reflns_limit_k_min -10
_diffrn_reflns_limit_l_max 33
_diffrn_reflns_limit_l_min -32
_diffrn_reflns_number 23045
_diffrn_reflns_theta_full 28.20
_diffrn_reflns_theta_max 28.20
_diffrn_reflns_theta_min 1.60
_diffrn_standards_decay_% 0
_diffrn_standards_number 0
_exptl_absorpt_coefficient_mu 0.225
_exptl_absorpt_correction_T_max 0.9910
_exptl_absorpt_correction_T_min 0.8611
_exptl_absorpt_correction_type multi-scan
_exptl_absorpt_process_details '(SADABS; Sheldrick, 2003)'
_exptl_crystal_colour colourless
_exptl_crystal_density_diffrn 1.372
_exptl_crystal_density_method 'not measured'
_exptl_crystal_description columnar
_exptl_crystal_F_000 552
_exptl_crystal_size_max 0.61
_exptl_crystal_size_mid 0.09
_exptl_crystal_size_min 0.04
_refine_diff_density_max 0.453
_refine_diff_density_min -0.227
_refine_ls_abs_structure_details 'Flack (1983), 1213 friedel pairs'
_refine_ls_abs_structure_Flack -0.03(8)
_refine_ls_extinction_method none
_refine_ls_goodness_of_fit_ref 1.108
_refine_ls_hydrogen_treatment mixed
_refine_ls_matrix_type full
_refine_ls_number_parameters 167
_refine_ls_number_reflns 3004
_refine_ls_number_restraints 1
_refine_ls_restrained_S_all 1.108
_refine_ls_R_factor_all 0.0355
_refine_ls_R_factor_gt 0.0336
_refine_ls_shift/su_max 0.000
_refine_ls_shift/su_mean 0.000
_refine_ls_structure_factor_coef Fsqd
_refine_ls_weighting_details 'calc w=1/[\s^2^(Fo^2^)+(0.0515P)^2^+0.1668P] where P=(Fo^2^+2Fc^2^)/3'
_refine_ls_weighting_scheme calc
_refine_ls_wR_factor_gt 0.0827
_refine_ls_wR_factor_ref 0.0846
_reflns_number_gt 2899
_reflns_number_total 3004
_reflns_threshold_expression I>2\s(I)
_cod_data_source_file bt2265.cif
_cod_data_source_block I
_cod_original_cell_volume 1259.7(8)
_cod_database_code 2212485
_cod_database_fobs_code 2212485

loop_
_symmetry_equiv_pos_as_xyz
'x, y, z'
'-x+1/2, -y, z+1/2'
'-x, y+1/2, -z+1/2'
'x+1/2, -y+1/2, -z'

loop_
_atom_site_type_symbol
_atom_site_label
_atom_site_fract_x
_atom_site_fract_y
_atom_site_fract_z
_atom_site_U_iso_or_equiv
_atom_site_adp_type
_atom_site_calc_flag
_atom_site_refinement_flags
_atom_site_occupancy
P P1 0.04332(6) 0.02404(5) 0.062277(15) 0.02174(11) Uani d . 1
O O4 0.13990(18) 0.06124(12) 0.11859(4) 0.0216(2) Uani d . 1
O O5 0.1019(2) 0.17828(14) 0.02882(4) 0.0273(3) Uani d . 1
O O1 0.5676(2) 0.77298(15) 0.05308(5) 0.0285(2) Uani d . 1
O O2 0.1509(2) -0.12296(15) 0.03994(5) 0.0303(3) Uani d . 1
O O3 -0.20975(18) 0.01727(15) 0.06703(5) 0.0334(3) Uani d D 1
H H99C -0.277(4) -0.0890(17) 0.0584(9) 0.050 Uiso d D 1
C C1 0.0706(3) 0.52093(19) 0.12726(6) 0.0287(3) Uani d . 1
H H1A 0.1057 0.6075 0.1022 0.043 Uiso calc R 1
H H1B 0.1422 0.5445 0.1610 0.043 Uiso calc R 1
H H1C -0.0908 0.5150 0.1322 0.043 Uiso calc R 1
C C2 0.0789(2) 0.21820(17) 0.14251(5) 0.0191(3) Uani d . 1
H H2 -0.0867 0.2230 0.1454 0.023 Uiso calc R 1
C C3 0.0473(3) 0.33505(18) 0.05212(5) 0.0259(3) Uani d . 1
H H3A -0.1161 0.3439 0.0558 0.031 Uiso calc R 1
H H3B 0.0974 0.4230 0.0284 0.031 Uiso calc R 1
C C4 0.1558(3) 0.35813(18) 0.10614(6) 0.0207(3) Uani d . 1
C C5 0.0658(3) 0.30463(19) 0.23693(6) 0.0283(3) Uani d . 1
H H5 -0.0710 0.3579 0.2297 0.034 Uiso calc R 1
C C6 0.4105(3) 0.3620(2) 0.10073(6) 0.0265(3) Uani d . 1
H H6A 0.4532 0.4477 0.0760 0.040 Uiso calc R 1
H H6B 0.4631 0.2566 0.0877 0.040 Uiso calc R 1
H H6C 0.4775 0.3842 0.1351 0.040 Uiso calc R 1
C C7 0.1749(3) 0.21961(19) 0.19719(6) 0.0220(3) Uani d . 1
C C8 0.3730(3) 0.1395(2) 0.20878(6) 0.0297(4) Uani d . 1
H H8 0.4478 0.0799 0.1822 0.036 Uiso calc R 1
C C9 0.1567(4) 0.3118(2) 0.28727(6) 0.0352(4) Uani d . 1
H H9 0.0820 0.3706 0.3141 0.042 Uiso calc R 1
C C10 0.4618(3) 0.1465(2) 0.25917(6) 0.0367(4) Uani d . 1
H H10 0.5965 0.0911 0.2668 0.044 Uiso calc R 1
C C11 0.3549(4) 0.2338(2) 0.29832(6) 0.0378(4) Uani d . 1
H H11 0.4174 0.2400 0.3325 0.045 Uiso calc R 1
H H99A 0.588(4) 0.725(3) 0.0258(9) 0.050(7) Uiso d . 1
H H99B 0.435(5) 0.802(3) 0.0525(9) 0.056(7) Uiso d . 1

loop_
_atom_site_aniso_label
_atom_site_aniso_U_11
_atom_site_aniso_U_22
_atom_site_aniso_U_33
_atom_site_aniso_U_12
_atom_site_aniso_U_13
_atom_site_aniso_U_23
P1 0.01937(18) 0.02179(18) 0.02406(18) -0.00055(14) -0.00106(14) -0.00604(14)
O4 0.0261(5) 0.0180(5) 0.0208(5) 0.0002(4) -0.0004(4) -0.0023(4)
O5 0.0345(6) 0.0287(6) 0.0185(5) -0.0015(5) -0.0003(5) -0.0027(4)
O1 0.0240(6) 0.0282(6) 0.0333(6) -0.0021(5) 0.0020(5) -0.0075(5)
O2 0.0264(6) 0.0295(6) 0.0350(6) 0.0019(5) -0.0021(5) -0.0132(5)
O3 0.0201(5) 0.0275(6) 0.0527(7) -0.0007(5) -0.0012(5) -0.0121(6)
C1 0.0363(8) 0.0201(7) 0.0297(7) 0.0035(7) -0.0010(6) -0.0005(6)
C2 0.0186(7) 0.0178(6) 0.0210(6) 0.0009(5) 0.0016(5) -0.0016(5)
C3 0.0331(8) 0.0227(7) 0.0218(7) -0.0002(7) -0.0029(7) 0.0024(5)
C4 0.0234(7) 0.0192(7) 0.0194(6) -0.0008(6) 0.0007(6) 0.0000(5)
C5 0.0330(8) 0.0269(7) 0.0250(7) -0.0007(7) 0.0066(7) 0.0002(6)
C6 0.0251(8) 0.0252(7) 0.0293(7) -0.0057(6) 0.0021(6) 0.0015(6)
C7 0.0270(7) 0.0204(7) 0.0187(6) -0.0032(6) 0.0014(6) 0.0002(5)
C8 0.0337(9) 0.0306(8) 0.0249(7) 0.0039(7) -0.0017(7) -0.0007(6)
C9 0.0538(12) 0.0312(9) 0.0205(7) -0.0058(8) 0.0083(7) -0.0024(6)
C10 0.0401(10) 0.0389(9) 0.0311(8) 0.0027(9) -0.0108(8) 0.0045(7)
C11 0.0565(12) 0.0356(9) 0.0212(7) -0.0101(9) -0.0062(8) 0.0026(7)

loop_
_atom_type_symbol
_atom_type_description
_atom_type_scat_dispersion_real
_atom_type_scat_dispersion_imag
_atom_type_scat_source
C C 0.0033 0.0016 'International Tables Vol C Tables 4.2.6.8 and 6.1.1.4'
H H 0.0000 0.0000 'International Tables Vol C Tables 4.2.6.8 and 6.1.1.4'
O O 0.0106 0.0060 'International Tables Vol C Tables 4.2.6.8 and 6.1.1.4'
P P 0.1023 0.0942 'International Tables Vol C Tables 4.2.6.8 and 6.1.1.4'

loop_
_geom_angle_atom_site_label_1
_geom_angle_atom_site_label_2
_geom_angle_atom_site_label_3
_geom_angle
O2 P1 O3 115.80(7)
O2 P1 O5 110.59(7)
O3 P1 O5 107.25(7)
O2 P1 O4 110.23(7)
O3 P1 O4 107.58(7)
O5 P1 O4 104.76(6)
C2 O4 P1 117.00(9)
C3 O5 P1 116.29(9)
H99A O1 H99B 106(2)
P1 O3 H99C 115.1(14)
C4 C1 H1A 109.5
C4 C1 H1B 109.5
H1A C1 H1B 109.5
C4 C1 H1C 109.5
H1A C1 H1C 109.5
H1B C1 H1C 109.5
O4 C2 C7 107.06(11)
O4 C2 C4 109.18(11)
C7 C2 C4 115.63(12)
O4 C2 H2 108.3
C7 C2 H2 108.3
C4 C2 H2 108.3
O5 C3 C4 112.25(12)
O5 C3 H3A 109.2
C4 C3 H3A 109.2
O5 C3 H3B 109.2
C4 C3 H3B 109.2
H3A C3 H3B 107.9
C1 C4 C3 106.29(12)
C1 C4 C6 110.31(12)
C3 C4 C6 110.24(12)
C1 C4 C2 109.81(12)
C3 C4 C2 108.52(12)
C6 C4 C2 111.52(12)
C7 C5 C9 120.26(17)
C7 C5 H5 119.9
C9 C5 H5 119.9
C4 C6 H6A 109.5
C4 C6 H6B 109.5
H6A C6 H6B 109.5
C4 C6 H6C 109.5
H6A C6 H6C 109.5
H6B C6 H6C 109.5
C8 C7 C5 119.06(15)
C8 C7 C2 121.32(13)
C5 C7 C2 119.61(14)
C10 C8 C7 120.29(16)
C10 C8 H8 119.9
C7 C8 H8 119.9
C11 C9 C5 120.37(16)
C11 C9 H9 119.8
C5 C9 H9 119.8
C11 C10 C8 120.46(18)
C11 C10 H10 119.8
C8 C10 H10 119.8
C9 C11 C10 119.55(16)
C9 C11 H11 120.2
C10 C11 H11 120.2

loop_
_geom_bond_atom_site_label_1
_geom_bond_atom_site_label_2
_geom_bond_distance
P1 O2 1.4841(13)
P1 O3 1.5284(13)
P1 O5 1.5678(12)
P1 O4 1.5778(12)
O4 C2 1.4731(17)
O5 C3 1.4564(18)
O1 H99A 0.81(3)
O1 H99B 0.83(3)
O3 H99C 0.988(10)
C1 C4 1.531(2)
C1 H1A 0.9800
C1 H1B 0.9800
C1 H1C 0.9800
C2 C7 1.5080(19)
C2 C4 1.548(2)
C2 H2 1.0000
C3 C4 1.535(2)
C3 H3A 0.9900
C3 H3B 0.9900
C4 C6 1.539(2)
C5 C7 1.394(2)
C5 C9 1.395(2)
C5 H5 0.9500
C6 H6A 0.9800
C6 H6B 0.9800
C6 H6C 0.9800
C7 C8 1.393(2)
C8 C10 1.392(2)
C8 H8 0.9500
C9 C11 1.383(3)
C9 H9 0.9500
C10 C11 1.387(3)
C10 H10 0.9500
C11 H11 0.9500

loop_
_geom_hbond_atom_site_label_D
_geom_hbond_atom_site_label_H
_geom_hbond_atom_site_label_A
_geom_hbond_site_symmetry_A
_geom_hbond_distance_DH
_geom_hbond_distance_HA
_geom_hbond_distance_DA
_geom_hbond_angle_DHA
O1 H99B O2 1_565 0.83(3) 1.85(3) 2.670(2) 171(2)
O1 H99A O2 4 0.81(3) 1.91(3) 2.7179(19) 176(2)
C9 H9 O4 3 0.95 2.68 3.625(2) 173.5
O3 H99C O1 1_445 0.988(10) 1.475(11) 2.4395(18) 164(2)

loop_
_geom_torsion_atom_site_label_1
_geom_torsion_atom_site_label_2
_geom_torsion_atom_site_label_3
_geom_torsion_atom_site_label_4
_geom_torsion
O2 P1 O4 C2 169.94(10)
O3 P1 O4 C2 -62.95(11)
O5 P1 O4 C2 50.95(11)
O2 P1 O5 C3 -167.49(10)
O3 P1 O5 C3 65.40(12)
O4 P1 O5 C3 -48.74(12)
P1 O4 C2 C7 175.61(10)
P1 O4 C2 C4 -58.53(14)
P1 O5 C3 C4 56.37(16)
O5 C3 C4 C1 -175.98(13)
O5 C3 C4 C6 64.48(16)
O5 C3 C4 C2 -57.92(16)
O4 C2 C4 C1 173.59(12)
C7 C2 C4 C1 -65.65(17)
O4 C2 C4 C3 57.79(15)
C7 C2 C4 C3 178.55(12)
O4 C2 C4 C6 -63.82(14)
C7 C2 C4 C6 56.93(16)
C9 C5 C7 C8 1.3(2)
C9 C5 C7 C2 -177.73(15)
O4 C2 C7 C8 32.12(19)
C4 C2 C7 C8 -89.78(18)
O4 C2 C7 C5 -148.88(13)
C4 C2 C7 C5 89.22(17)
C5 C7 C8 C10 -0.9(3)
C2 C7 C8 C10 178.12(15)
C7 C5 C9 C11 -0.5(3)
C7 C8 C10 C11 -0.4(3)
C5 C9 C11 C10 -0.8(3)
C8 C10 C11 C9 1.2(3)

loop_
_cod_related_entry_id
_cod_related_entry_database
_cod_related_entry_code
1 ChemSpider 24765067
